data_7023686
loop_
_publ_author_name
'Saad, Fawaz A.'
'Knight, James C.'
'Kariuki, Benson M.'
'Amoroso, Angelo J.'

_publ_section_title
;
 Co-ordinative properties of a tripodal trisamide ligand with a capped
 octahedral preference.
;
_journal_issue 41
_journal_name_full 'Dalton transactions (Cambridge, England : 2003)'
_journal_page_first 14826
_journal_page_last 14835
_journal_paper_doi 10.1039/c3dt51791h
_journal_volume 42
_journal_year 2013
_chemical_formula_moiety 'C37 H51 Cl2 N9 O11 Zn'
_chemical_formula_sum 'C37 H51 Cl2 N9 O11 Zn'
_chemical_formula_weight 934.14
_chemical_name_systematic
;
 ?
;
_space_group_IT_number 15
_symmetry_cell_setting monoclinic
_symmetry_space_group_name_Hall '-C 2yc'
_symmetry_space_group_name_H-M 'C 1 2/c 1'
_atom_sites_solution_hydrogens geom
_atom_sites_solution_primary direct
_atom_sites_solution_secondary difmap
_audit_creation_method SHELXL-97
_cell_angle_alpha 90.00
_cell_angle_beta 93.2280(10)
_cell_angle_gamma 90.00
_cell_formula_units_Z 8
_cell_length_a 37.4589(10)
_cell_length_b 11.2206(3)
_cell_length_c 21.1473(8)
_cell_measurement_reflns_used 4846
_cell_measurement_temperature 150(2)
_cell_measurement_theta_max 27.52
_cell_measurement_theta_min 2.99
_cell_volume 8874.3(5)
_computing_cell_refinement DENZO/SCALEPACK
_computing_data_collection 'cOLLECT,Nonius BV, 1997-2001'
_computing_data_reduction DENZO/SCALEPACK
_computing_structure_refinement SHELXL-97
_computing_structure_solution SHELXs-97
_diffrn_ambient_temperature 150(2)
_diffrn_measured_fraction_theta_full 0.991
_diffrn_measured_fraction_theta_max 0.991
_diffrn_measurement_device_type KappaCCD
_diffrn_measurement_method CCD
_diffrn_radiation_monochromator graphite
_diffrn_radiation_source 'fine-focus sealed tube'
_diffrn_radiation_type MoK\a
_diffrn_radiation_wavelength 0.71073
_diffrn_reflns_av_R_equivalents 0.1050
_diffrn_reflns_av_sigmaI/netI 0.1386
_diffrn_reflns_limit_h_max 48
_diffrn_reflns_limit_h_min -48
_diffrn_reflns_limit_k_max 14
_diffrn_reflns_limit_k_min -12
_diffrn_reflns_limit_l_max 27
_diffrn_reflns_limit_l_min -27
_diffrn_reflns_number 29824
_diffrn_reflns_theta_full 27.52
_diffrn_reflns_theta_max 27.52
_diffrn_reflns_theta_min 2.99
_exptl_absorpt_coefficient_mu 0.740
_exptl_absorpt_correction_T_max 0.7977
_exptl_absorpt_correction_T_min 0.7818
_exptl_absorpt_correction_type empirical
_exptl_absorpt_process_details Denzo/Scalepack
_exptl_crystal_colour colourless
_exptl_crystal_density_diffrn 1.398
_exptl_crystal_density_method 'not measured'
_exptl_crystal_description prism
_exptl_crystal_F_000 3904
_exptl_crystal_size_max 0.35
_exptl_crystal_size_mid 0.32
_exptl_crystal_size_min 0.32
_refine_diff_density_max 0.756
_refine_diff_density_min -0.573
_refine_diff_density_rms 0.088
_refine_ls_extinction_method none
_refine_ls_goodness_of_fit_ref 1.012
_refine_ls_hydrogen_treatment constr
_refine_ls_matrix_type full
_refine_ls_number_parameters 644
_refine_ls_number_reflns 10144
_refine_ls_number_restraints 438
_refine_ls_restrained_S_all 1.065
_refine_ls_R_factor_all 0.1763
_refine_ls_R_factor_gt 0.0779
_refine_ls_shift/su_max 0.032
_refine_ls_shift/su_mean 0.001
_refine_ls_structure_factor_coef Fsqd
_refine_ls_weighting_details 'calc w=1/[\s^2^(Fo^2^)+(0.1097P)^2^+0.0000P] where P=(Fo^2^+2Fc^2^)/3'
_refine_ls_weighting_scheme calc
_refine_ls_wR_factor_gt 0.1841
_refine_ls_wR_factor_ref 0.2272
_reflns_number_gt 4846
_reflns_number_total 10144
_reflns_threshold_expression >2\s(I)
_cod_data_source_file c3dt51791h.txt
_cod_data_source_block aja0726
_cod_depositor_comments
;
The following automatic conversions were performed:

'_symmetry_cell_setting' value 'Monoclinic' changed to 'monoclinic'
according to /home/saulius/struct/CIF-dictionaries/cif_core.dic
dictionary named 'cif_core.dic' version 2.4.2 from 2011-04-26.

Automatic conversion script
Id: cif_fix_values 1891 2012-01-12 08:04:46Z andrius 
;
_cod_original_sg_symbol_H-M C2/c
_cod_database_code 7023686

loop_
_symmetry_equiv_pos_as_xyz
'x, y, z'
'-x, y, -z+1/2'
'x+1/2, y+1/2, z'
'-x+1/2, y+1/2, -z+1/2'
'-x, -y, -z'
'x, -y, z-1/2'
'-x+1/2, -y+1/2, -z'
'x+1/2, -y+1/2, z-1/2'

loop_
_atom_site_label
_atom_site_type_symbol
_atom_site_fract_x
_atom_site_fract_y
_atom_site_fract_z
_atom_site_U_iso_or_equiv
_atom_site_adp_type
_atom_site_occupancy
_atom_site_symmetry_multiplicity
_atom_site_calc_flag
_atom_site_refinement_flags
_atom_site_disorder_assembly
_atom_site_disorder_group
C1 C 0.29338(16) 0.0516(6) 0.0659(3) 0.0675(19) Uani 1 1 d . . .
H1A H 0.2690 0.0631 0.0463 0.081 Uiso 1 1 calc R . .
H1B H 0.2954 -0.0320 0.0807 0.081 Uiso 1 1 calc R . .
C2 C 0.32038(17) 0.0738(5) 0.0172(3) 0.0592(17) Uani 1 1 d . . .
C3 C 0.3169(2) 0.0230(5) -0.0427(3) 0.071(2) Uani 1 1 d . . .
H3 H 0.2967 -0.0247 -0.0546 0.086 Uiso 1 1 calc R . .
C4 C 0.3424(2) 0.0418(6) -0.0838(3) 0.077(2) Uani 1 1 d . . .
H4 H 0.3408 0.0047 -0.1242 0.092 Uiso 1 1 calc R . .
C5 C 0.3706(2) 0.1138(5) -0.0674(3) 0.0677(19) Uani 1 1 d . . .
H5 H 0.3884 0.1298 -0.0966 0.081 Uiso 1 1 calc R . .
C6 C 0.37297(18) 0.1635(4) -0.0071(3) 0.0546(16) Uani 1 1 d . . .
C7 C 0.41134(15) 0.2958(4) 0.0640(3) 0.0449(13) Uani 1 1 d . . .
C8 C 0.44282(15) 0.3838(5) 0.0644(3) 0.0528(15) Uani 1 1 d . . .
C9 C 0.47589(18) 0.3202(6) 0.0397(4) 0.080(2) Uani 1 1 d . . .
H10A H 0.4814 0.2495 0.0656 0.120 Uiso 1 1 calc R . .
H10B H 0.4964 0.3746 0.0422 0.120 Uiso 1 1 calc R . .
H10C H 0.4708 0.2961 -0.0045 0.120 Uiso 1 1 calc R . .
C10 C 0.43252(19) 0.4890(5) 0.0216(3) 0.078(2) Uani 1 1 d . . .
H11A H 0.4274 0.4606 -0.0218 0.117 Uiso 1 1 calc R . .
H11B H 0.4523 0.5462 0.0222 0.117 Uiso 1 1 calc R . .
H11C H 0.4112 0.5278 0.0368 0.117 Uiso 1 1 calc R . .
C11 C 0.45120(15) 0.4254(5) 0.1323(3) 0.0599(16) Uani 1 1 d . . .
H12A H 0.4303 0.4662 0.1479 0.090 Uiso 1 1 calc R . .
H12B H 0.4716 0.4804 0.1334 0.090 Uiso 1 1 calc R . .
H12C H 0.4571 0.3564 0.1593 0.090 Uiso 1 1 calc R . .
C12 C 0.28515(14) 0.2519(5) 0.1053(3) 0.0599(17) Uani 1 1 d . . .
H13A H 0.2590 0.2540 0.1104 0.072 Uiso 1 1 calc R . .
H13B H 0.2894 0.2714 0.0607 0.072 Uiso 1 1 calc R . .
C13 C 0.30308(14) 0.3425(4) 0.1478(3) 0.0459(14) Uani 1 1 d . . .
C14 C 0.28869(14) 0.4546(5) 0.1545(3) 0.0543(15) Uani 1 1 d . . .
H15 H 0.2665 0.4748 0.1332 0.065 Uiso 1 1 calc R . .
C15 C 0.30660(16) 0.5359(5) 0.1919(3) 0.0716(19) Uani 1 1 d . . .
H16 H 0.2975 0.6144 0.1958 0.086 Uiso 1 1 calc R . .
C16 C 0.33827(15) 0.5035(5) 0.2244(3) 0.0664(18) Uani 1 1 d . . .
H17 H 0.3510 0.5590 0.2510 0.080 Uiso 1 1 calc R . .
C17 C 0.35084(13) 0.3902(4) 0.2175(3) 0.0438(13) Uani 1 1 d . . .
C18 C 0.39529(12) 0.2441(4) 0.2644(2) 0.0352(11) Uani 1 1 d . . .
C19 C 0.42369(12) 0.2309(4) 0.3183(2) 0.0392(12) Uani 1 1 d . . .
C20 C 0.41439(15) 0.3006(5) 0.3779(3) 0.0560(15) Uani 1 1 d . . .
H22A H 0.4166 0.3863 0.3699 0.084 Uiso 1 1 calc R . .
H22B H 0.4309 0.2778 0.4135 0.084 Uiso 1 1 calc R . .
H22C H 0.3898 0.2821 0.3882 0.084 Uiso 1 1 calc R . .
C21 C 0.45918(13) 0.2727(5) 0.2951(3) 0.0593(16) Uani 1 1 d . . .
H23A H 0.4662 0.2209 0.2607 0.089 Uiso 1 1 calc R . .
H23B H 0.4775 0.2695 0.3301 0.089 Uiso 1 1 calc R . .
H23C H 0.4568 0.3548 0.2797 0.089 Uiso 1 1 calc R . .
C22 C 0.42643(16) 0.0975(5) 0.3346(3) 0.0653(18) Uani 1 1 d . . .
H24A H 0.4031 0.0682 0.3464 0.098 Uiso 1 1 calc R . .
H24B H 0.4440 0.0860 0.3702 0.098 Uiso 1 1 calc R . .
H24C H 0.4340 0.0532 0.2977 0.098 Uiso 1 1 calc R . .
C23 C 0.28364(14) 0.0821(5) 0.1765(3) 0.0599(17) Uani 1 1 d . . .
H25A H 0.2596 0.0496 0.1650 0.072 Uiso 1 1 calc R . .
H25B H 0.2810 0.1462 0.2080 0.072 Uiso 1 1 calc R . .
C24 C 0.30685(14) -0.0148(5) 0.2050(3) 0.0518(15) Uani 1 1 d . . .
C25 C 0.29408(16) -0.0937(5) 0.2486(3) 0.0591(16) Uani 1 1 d . . .
H27 H 0.2699 -0.0907 0.2596 0.071 Uiso 1 1 calc R . .
C26 C 0.31748(16) -0.1774(5) 0.2760(3) 0.0584(16) Uani 1 1 d . . .
H28 H 0.3096 -0.2315 0.3068 0.070 Uiso 1 1 calc R . .
C27 C 0.35209(16) -0.1815(5) 0.2582(3) 0.0535(15) Uani 1 1 d . . .
H29 H 0.3685 -0.2380 0.2765 0.064 Uiso 1 1 calc R . .
C28 C 0.36248(14) -0.1011(4) 0.2129(3) 0.0445(13) Uani 1 1 d . . .
C29 C 0.41274(14) -0.0562(4) 0.1432(3) 0.0419(13) Uani 1 1 d . . .
C30 C 0.44881(15) -0.1017(5) 0.1250(3) 0.0516(14) Uani 1 1 d . . .
C31 C 0.45408(18) -0.2340(5) 0.1352(4) 0.087(2) Uani 1 1 d . . .
H34A H 0.4344 -0.2776 0.1132 0.131 Uiso 1 1 calc R . .
H34B H 0.4544 -0.2516 0.1807 0.131 Uiso 1 1 calc R . .
H34C H 0.4768 -0.2585 0.1185 0.131 Uiso 1 1 calc R . .
C32 C 0.47657(18) -0.0331(8) 0.1653(5) 0.126(4) Uani 1 1 d . . .
H35A H 0.5005 -0.0545 0.1528 0.189 Uiso 1 1 calc R . .
H35B H 0.4744 -0.0532 0.2100 0.189 Uiso 1 1 calc R . .
H35C H 0.4727 0.0526 0.1592 0.189 Uiso 1 1 calc R . .
C33 C 0.4526(2) -0.0742(9) 0.0567(4) 0.135(4) Uani 1 1 d . . .
H36A H 0.4484 0.0110 0.0493 0.203 Uiso 1 1 calc R . .
H36B H 0.4350 -0.1206 0.0309 0.203 Uiso 1 1 calc R . .
H36C H 0.4767 -0.0950 0.0450 0.203 Uiso 1 1 calc R . .
N1 N 0.29877(12) 0.1317(4) 0.1201(2) 0.0520(12) Uani 1 1 d . . .
N2 N 0.34854(13) 0.1435(4) 0.0347(2) 0.0493(12) Uani 1 1 d . . .
N4 N 0.33420(10) 0.3099(4) 0.1783(2) 0.0416(10) Uani 1 1 d . . .
N6 N 0.34082(11) -0.0172(3) 0.1870(2) 0.0448(11) Uani 1 1 d . . .
N5 N 0.38123(10) 0.3548(3) 0.2549(2) 0.0418(11) Uani 1 1 d . . .
H5A H 0.3929 0.4128 0.2750 0.050 Uiso 1 1 calc R . .
N7 N 0.39758(11) -0.1119(3) 0.1923(2) 0.0436(11) Uani 1 1 d . . .
H7 H 0.4116 -0.1615 0.2143 0.052 Uiso 1 1 calc R . .
N3 N 0.40171(13) 0.2416(4) 0.0089(2) 0.0515(12) Uani 1 1 d . . .
H3A H 0.4156 0.2573 -0.0223 0.062 Uiso 1 1 calc R . .
O1 O 0.39562(9) 0.2782(3) 0.11301(19) 0.0487(9) Uani 1 1 d . . .
O2 O 0.38673(9) 0.1583(3) 0.23063(17) 0.0430(9) Uani 1 1 d . . .
O3 O 0.39866(9) 0.0289(3) 0.11519(17) 0.0489(9) Uani 1 1 d . . .
Zn1 Zn 0.357374(15) 0.14823(5) 0.14054(3) 0.0409(2) Uani 1 1 d . . .
Cl1 Cl 0.4374(2) 0.6592(8) 0.3334(4) 0.044(2) Uani 0.504(8) 1 d PDU A 1
O4 O 0.46749(18) 0.5945(7) 0.3565(4) 0.059(2) Uani 0.504(8) 1 d PDU A 1
O5 O 0.4165(2) 0.5911(7) 0.2878(4) 0.067(3) Uani 0.504(8) 1 d PDU A 1
O6 O 0.4152(3) 0.6817(9) 0.3838(4) 0.095(3) Uani 0.504(8) 1 d PDU A 1
O7 O 0.4457(3) 0.7695(8) 0.3073(5) 0.087(3) Uani 0.504(8) 1 d PDU A 1
Cl1A Cl 0.4387(2) 0.6583(8) 0.3306(4) 0.045(2) Uani 0.496(8) 1 d PDU A 2
O4A O 0.4672(2) 0.5873(8) 0.3121(6) 0.089(3) Uani 0.496(8) 1 d PDU A 2
O5A O 0.40606(19) 0.5937(8) 0.3284(5) 0.069(3) Uani 0.496(8) 1 d PDU A 2
O6A O 0.4458(3) 0.7006(10) 0.3919(4) 0.111(3) Uani 0.496(8) 1 d PDU A 2
O7A O 0.4359(3) 0.7569(9) 0.2893(6) 0.103(4) Uani 0.496(8) 1 d PDU A 2
Cl2 Cl 0.2858(2) 0.2649(7) 0.3522(4) 0.0459(13) Uani 0.635(9) 1 d PDU B 1
O8 O 0.2886(2) 0.3256(7) 0.2952(3) 0.088(3) Uani 0.635(9) 1 d PDU B 1
O9 O 0.3207(2) 0.2464(8) 0.3816(4) 0.076(3) Uani 0.635(9) 1 d PDU B 1
O10 O 0.2674(3) 0.3364(8) 0.3942(4) 0.098(3) Uani 0.635(9) 1 d PDU B 1
O11 O 0.26910(19) 0.1558(5) 0.3419(5) 0.083(3) Uani 0.635(9) 1 d PDU B 1
Cl2A Cl 0.2866(5) 0.2559(15) 0.3495(9) 0.061(3) Uani 0.365(9) 1 d PU B 2
O8A O 0.2690(4) 0.2483(13) 0.2848(7) 0.088(4) Uani 0.365(9) 1 d PU B 2
O9A O 0.3225(4) 0.2310(16) 0.3493(9) 0.076(4) Uani 0.365(9) 1 d PU B 2
O10A O 0.2747(4) 0.3757(11) 0.3703(8) 0.067(4) Uani 0.365(9) 1 d PU B 2
O11A O 0.2680(4) 0.1725(11) 0.3898(8) 0.072(4) Uani 0.365(9) 1 d PU B 2
N8 N 0.2978(2) 0.6511(6) 0.4482(5) 0.130(3) Uani 1 1 d U . .
C34 C 0.3443(3) 0.5211(8) 0.4166(6) 0.148(4) Uani 1 1 d U . .
H37A H 0.3636 0.5685 0.3995 0.221 Uiso 1 1 calc R . .
H37B H 0.3348 0.4656 0.3840 0.221 Uiso 1 1 calc R . .
H37C H 0.3537 0.4762 0.4536 0.221 Uiso 1 1 calc R . .
C35 C 0.31814(16) 0.5939(5) 0.4337(3) 0.0589(17) Uani 1 1 d U . .
N9 N 0.3633(3) 0.2651(13) 0.5690(8) 0.251(8) Uani 1 1 d . . .
C36 C 0.2995(3) 0.3035(9) 0.5368(5) 0.123(3) Uani 1 1 d . . .
H39A H 0.2954 0.3897 0.5353 0.185 Uiso 1 1 calc R . .
H39B H 0.2838 0.2670 0.5669 0.185 Uiso 1 1 calc R . .
H39C H 0.2944 0.2694 0.4946 0.185 Uiso 1 1 calc R . .
C37 C 0.3353(3) 0.2812(9) 0.5563(5) 0.117(3) Uani 1 1 d . . .

loop_
_atom_site_aniso_label
_atom_site_aniso_U_11
_atom_site_aniso_U_22
_atom_site_aniso_U_33
_atom_site_aniso_U_23
_atom_site_aniso_U_13
_atom_site_aniso_U_12
C1 0.049(4) 0.079(4) 0.071(5) -0.029(4) -0.031(3) 0.013(3)
C2 0.067(4) 0.048(3) 0.059(4) -0.014(3) -0.031(4) 0.017(3)
C3 0.100(6) 0.049(3) 0.060(5) -0.013(3) -0.038(4) 0.012(3)
C4 0.136(7) 0.055(4) 0.036(4) -0.015(3) -0.019(4) 0.016(4)
C5 0.103(6) 0.057(4) 0.043(4) -0.005(3) 0.000(4) 0.020(4)
C6 0.067(4) 0.045(3) 0.050(4) -0.007(3) -0.012(3) 0.025(3)
C7 0.048(3) 0.045(3) 0.041(4) 0.009(3) -0.005(3) 0.018(3)
C8 0.049(4) 0.055(3) 0.055(4) 0.013(3) 0.006(3) 0.007(3)
C9 0.065(5) 0.090(5) 0.087(6) 0.019(4) 0.023(4) 0.012(4)
C10 0.102(6) 0.062(4) 0.069(5) 0.023(3) -0.005(4) 0.003(4)
C11 0.046(3) 0.062(3) 0.071(5) 0.010(3) -0.005(3) -0.017(3)
C12 0.037(3) 0.070(4) 0.070(4) -0.017(3) -0.023(3) 0.014(3)
C13 0.032(3) 0.053(3) 0.052(4) -0.003(3) -0.002(3) 0.013(2)
C14 0.038(3) 0.062(4) 0.061(4) -0.003(3) -0.017(3) 0.010(3)
C15 0.054(4) 0.053(3) 0.104(6) -0.007(3) -0.026(4) 0.023(3)
C16 0.054(4) 0.048(3) 0.094(5) -0.021(3) -0.025(4) 0.015(3)
C17 0.029(3) 0.045(3) 0.056(4) -0.002(3) -0.005(3) 0.007(2)
C18 0.020(2) 0.045(3) 0.040(3) 0.001(2) 0.002(2) 0.004(2)
C19 0.027(3) 0.048(3) 0.041(3) -0.005(2) -0.005(2) 0.002(2)
C20 0.049(3) 0.074(4) 0.043(4) -0.013(3) -0.012(3) 0.011(3)
C21 0.030(3) 0.088(4) 0.059(4) 0.002(3) -0.004(3) -0.005(3)
C22 0.061(4) 0.055(3) 0.076(5) 0.010(3) -0.031(3) 0.002(3)
C23 0.027(3) 0.067(4) 0.084(5) -0.020(3) -0.007(3) -0.003(3)
C24 0.029(3) 0.055(3) 0.071(4) -0.022(3) -0.003(3) -0.006(3)
C25 0.040(3) 0.067(4) 0.071(5) -0.021(3) 0.009(3) -0.015(3)
C26 0.051(4) 0.053(3) 0.072(5) -0.010(3) 0.008(3) -0.008(3)
C27 0.054(4) 0.048(3) 0.058(4) -0.005(3) -0.001(3) -0.001(3)
C28 0.036(3) 0.048(3) 0.049(4) -0.018(3) -0.006(3) -0.001(2)
C29 0.041(3) 0.036(3) 0.048(4) -0.012(3) -0.005(3) 0.002(2)
C30 0.044(3) 0.054(3) 0.057(4) 0.000(3) 0.007(3) 0.013(3)
C31 0.053(4) 0.073(4) 0.137(7) 0.001(4) 0.017(4) 0.026(3)
C32 0.038(4) 0.143(7) 0.198(10) -0.091(7) 0.021(5) -0.024(4)
C33 0.118(7) 0.194(9) 0.099(7) 0.046(7) 0.060(6) 0.101(7)
N1 0.035(3) 0.057(3) 0.062(3) -0.017(2) -0.015(2) 0.007(2)
N2 0.048(3) 0.051(3) 0.047(3) -0.011(2) -0.018(3) 0.016(2)
N4 0.027(2) 0.048(2) 0.049(3) -0.007(2) -0.005(2) 0.0090(19)
N6 0.034(2) 0.044(2) 0.056(3) -0.014(2) -0.003(2) -0.0002(19)
N5 0.027(2) 0.041(2) 0.056(3) -0.009(2) -0.012(2) 0.0034(18)
N7 0.038(3) 0.042(2) 0.051(3) -0.003(2) -0.005(2) 0.0033(19)
N3 0.064(3) 0.054(3) 0.037(3) 0.004(2) 0.005(2) 0.015(2)
O1 0.042(2) 0.051(2) 0.052(3) -0.0058(18) 0.000(2) -0.0005(17)
O2 0.037(2) 0.0418(19) 0.048(2) -0.0082(17) -0.0123(17) 0.0036(15)
O3 0.043(2) 0.052(2) 0.051(2) -0.0014(18) -0.0032(18) 0.0149(17)
Zn1 0.0291(3) 0.0461(4) 0.0464(4) -0.0087(3) -0.0086(3) 0.0061(2)
Cl1 0.037(3) 0.054(4) 0.039(3) 0.003(3) 0.001(3) -0.005(3)
O4 0.037(4) 0.078(4) 0.059(5) -0.003(4) -0.014(4) 0.016(3)
O5 0.068(5) 0.066(4) 0.064(6) -0.019(4) -0.028(5) -0.006(4)
O6 0.081(6) 0.135(6) 0.071(5) -0.006(5) 0.017(5) 0.019(5)
O7 0.085(6) 0.082(5) 0.088(6) 0.029(5) -0.044(5) -0.035(5)
Cl1A 0.038(3) 0.043(3) 0.053(4) -0.003(3) -0.007(3) -0.001(3)
O4A 0.067(5) 0.093(5) 0.109(7) -0.030(6) 0.010(5) 0.020(4)
O5A 0.045(4) 0.074(5) 0.087(6) 0.005(5) -0.010(4) -0.018(4)
O6A 0.100(6) 0.163(6) 0.072(6) -0.028(5) 0.018(5) -0.019(6)
O7A 0.076(6) 0.124(6) 0.103(7) 0.057(6) -0.042(5) -0.032(5)
Cl2 0.037(2) 0.032(2) 0.068(3) 0.0066(19) -0.006(2) 0.0011(17)
O8 0.078(5) 0.101(5) 0.084(5) 0.046(4) 0.005(4) 0.005(4)
O9 0.060(4) 0.068(4) 0.098(6) -0.004(5) -0.025(5) 0.005(3)
O10 0.093(6) 0.109(6) 0.093(6) -0.017(5) 0.021(5) 0.012(5)
O11 0.070(4) 0.065(4) 0.112(6) -0.008(4) -0.012(5) -0.029(3)
Cl2A 0.055(4) 0.050(4) 0.076(4) -0.005(4) 0.000(4) -0.010(4)
O8A 0.092(7) 0.086(6) 0.084(7) -0.013(6) -0.011(6) 0.013(6)
O9A 0.048(6) 0.088(7) 0.092(8) 0.014(7) 0.008(6) 0.004(5)
O10A 0.060(6) 0.050(6) 0.088(7) -0.012(5) -0.017(6) 0.010(5)
O11A 0.068(6) 0.070(6) 0.078(7) 0.008(6) -0.001(6) -0.010(5)
N8 0.072(4) 0.102(5) 0.214(8) -0.064(5) -0.016(5) -0.006(4)
C34 0.107(6) 0.105(6) 0.234(9) -0.040(6) 0.042(6) -0.012(5)
C35 0.039(3) 0.057(3) 0.081(4) -0.028(3) 0.001(3) 0.003(3)
N9 0.103(8) 0.320(17) 0.321(18) 0.160(14) -0.065(10) -0.031(10)
C36 0.112(8) 0.151(8) 0.106(8) -0.019(6) -0.004(6) -0.005(7)
C37 0.096(8) 0.138(8) 0.113(8) 0.036(6) -0.022(6) -0.017(6)

loop_
_atom_type_symbol
_atom_type_description
_atom_type_scat_dispersion_real
_atom_type_scat_dispersion_imag
_atom_type_scat_source
C C 0.0033 0.0016 'International Tables Vol C Tables 4.2.6.8 and 6.1.1.4'
H H 0.0000 0.0000 'International Tables Vol C Tables 4.2.6.8 and 6.1.1.4'
N N 0.0061 0.0033 'International Tables Vol C Tables 4.2.6.8 and 6.1.1.4'
O O 0.0106 0.0060 'International Tables Vol C Tables 4.2.6.8 and 6.1.1.4'
Cl Cl 0.1484 0.1585 'International Tables Vol C Tables 4.2.6.8 and 6.1.1.4'
Zn Zn 0.2839 1.4301 'International Tables Vol C Tables 4.2.6.8 and 6.1.1.4'

loop_
_geom_angle_atom_site_label_1
_geom_angle_atom_site_label_2
_geom_angle_atom_site_label_3
_geom_angle
N1 C1 C2 111.4(5)
N1 C1 H1A 109.3
C2 C1 H1A 109.3
N1 C1 H1B 109.3
C2 C1 H1B 109.3
H1A C1 H1B 108.0
N2 C2 C3 121.3(7)
N2 C2 C1 117.0(5)
C3 C2 C1 121.6(6)
C4 C3 C2 119.5(7)
C4 C3 H3 120.3
C2 C3 H3 120.3
C3 C4 C5 120.0(6)
C3 C4 H4 120.0
C5 C4 H4 120.0
C4 C5 C6 118.7(7)
C4 C5 H5 120.7
C6 C5 H5 120.7
N2 C6 C5 122.3(6)
N2 C6 N3 119.3(5)
C5 C6 N3 118.4(6)
O1 C7 N3 122.4(5)
O1 C7 C8 120.0(5)
N3 C7 C8 117.6(5)
C10 C8 C11 110.7(5)
C10 C8 C7 109.0(5)
C11 C8 C7 108.6(5)
C10 C8 C9 109.7(5)
C11 C8 C9 109.5(5)
C7 C8 C9 109.3(5)
C8 C9 H10A 109.5
C8 C9 H10B 109.5
H10A C9 H10B 109.5
C8 C9 H10C 109.5
H10A C9 H10C 109.5
H10B C9 H10C 109.5
C8 C10 H11A 109.5
C8 C10 H11B 109.5
H11A C10 H11B 109.5
C8 C10 H11C 109.5
H11A C10 H11C 109.5
H11B C10 H11C 109.5
C8 C11 H12A 109.5
C8 C11 H12B 109.5
H12A C11 H12B 109.5
C8 C11 H12C 109.5
H12A C11 H12C 109.5
H12B C11 H12C 109.5
N1 C12 C13 111.0(4)
N1 C12 H13A 109.4
C13 C12 H13A 109.4
N1 C12 H13B 109.4
C13 C12 H13B 109.4
H13A C12 H13B 108.0
N4 C13 C14 122.0(5)
N4 C13 C12 116.8(4)
C14 C13 C12 121.2(5)
C15 C14 C13 119.3(5)
C15 C14 H15 120.4
C13 C14 H15 120.4
C14 C15 C16 119.5(5)
C14 C15 H16 120.2
C16 C15 H16 120.2
C17 C16 C15 118.8(5)
C17 C16 H17 120.6
C15 C16 H17 120.6
N4 C17 C16 122.4(5)
N4 C17 N5 119.2(4)
C16 C17 N5 118.4(5)
O2 C18 N5 122.8(4)
O2 C18 C19 120.5(4)
N5 C18 C19 116.7(4)
C21 C19 C18 108.4(4)
C21 C19 C22 109.0(4)
C18 C19 C22 107.3(4)
C21 C19 C20 110.5(4)
C18 C19 C20 112.5(4)
C22 C19 C20 109.1(5)
C19 C20 H22A 109.5
C19 C20 H22B 109.5
H22A C20 H22B 109.5
C19 C20 H22C 109.5
H22A C20 H22C 109.5
H22B C20 H22C 109.5
C19 C21 H23A 109.5
C19 C21 H23B 109.5
H23A C21 H23B 109.5
C19 C21 H23C 109.5
H23A C21 H23C 109.5
H23B C21 H23C 109.5
C19 C22 H24A 109.5
C19 C22 H24B 109.5
H24A C22 H24B 109.5
C19 C22 H24C 109.5
H24A C22 H24C 109.5
H24B C22 H24C 109.5
N1 C23 C24 111.3(5)
N1 C23 H25A 109.4
C24 C23 H25A 109.4
N1 C23 H25B 109.4
C24 C23 H25B 109.4
H25A C23 H25B 108.0
N6 C24 C25 122.8(5)
N6 C24 C23 115.8(5)
C25 C24 C23 121.3(5)
C24 C25 C26 118.5(5)
C24 C25 H27 120.7
C26 C25 H27 120.7
C27 C26 C25 119.5(6)
C27 C26 H28 120.2
C25 C26 H28 120.2
C26 C27 C28 118.3(6)
C26 C27 H29 120.9
C28 C27 H29 120.9
N6 C28 C27 123.5(5)
N6 C28 N7 119.2(5)
C27 C28 N7 117.3(5)
O3 C29 N7 122.6(5)
O3 C29 C30 120.3(5)
N7 C29 C30 117.1(5)
C33 C30 C31 108.9(6)
C33 C30 C29 108.1(5)
C31 C30 C29 113.9(5)
C33 C30 C32 109.9(7)
C31 C30 C32 109.8(6)
C29 C30 C32 106.2(5)
C30 C31 H34A 109.5
C30 C31 H34B 109.5
H34A C31 H34B 109.5
C30 C31 H34C 109.5
H34A C31 H34C 109.5
H34B C31 H34C 109.5
C30 C32 H35A 109.5
C30 C32 H35B 109.5
H35A C32 H35B 109.5
C30 C32 H35C 109.5
H35A C32 H35C 109.5
H35B C32 H35C 109.5
C30 C33 H36A 109.5
C30 C33 H36B 109.5
H36A C33 H36B 109.5
C30 C33 H36C 109.5
H36A C33 H36C 109.5
H36B C33 H36C 109.5
C23 N1 C1 111.2(5)
C23 N1 C12 112.2(4)
C1 N1 C12 111.6(5)
C23 N1 Zn1 107.3(3)
C1 N1 Zn1 107.2(3)
C12 N1 Zn1 107.0(3)
C6 N2 C2 118.2(5)
C6 N2 Zn1 126.3(4)
C2 N2 Zn1 110.9(4)
C13 N4 C17 117.9(4)
C13 N4 Zn1 113.6(3)
C17 N4 Zn1 126.8(3)
C28 N6 C24 117.3(5)
C28 N6 Zn1 126.5(3)
C24 N6 Zn1 113.7(3)
C18 N5 C17 129.5(4)
C18 N5 H5A 115.2
C17 N5 H5A 115.2
C29 N7 C28 129.1(5)
C29 N7 H7 115.5
C28 N7 H7 115.5
C7 N3 C6 130.6(5)
C7 N3 H3A 114.7
C6 N3 H3A 114.7
C7 O1 Zn1 133.8(4)
C18 O2 Zn1 131.3(3)
C29 O3 Zn1 131.6(3)
O3 Zn1 O1 81.62(14)
O3 Zn1 O2 85.05(13)
O1 Zn1 O2 83.62(14)
O3 Zn1 N4 157.12(15)
O1 Zn1 N4 79.60(14)
O2 Zn1 N4 80.01(14)
O3 Zn1 N6 79.06(14)
O1 Zn1 N6 154.28(15)
O2 Zn1 N6 77.98(14)
N4 Zn1 N6 114.16(16)
O3 Zn1 N1 128.34(14)
O1 Zn1 N1 132.12(16)
O2 Zn1 N1 128.92(16)
N4 Zn1 N1 74.42(15)
N6 Zn1 N1 73.57(17)
O3 Zn1 N2 78.65(15)
O1 Zn1 N2 78.98(17)
O2 Zn1 N2 157.64(16)
N4 Zn1 N2 110.18(15)
N6 Zn1 N2 113.27(16)
N1 Zn1 N2 73.44(19)
O7 Cl1 O4 113.7(7)
O7 Cl1 O6 107.1(7)
O4 Cl1 O6 109.1(7)
O7 Cl1 O5 109.4(7)
O4 Cl1 O5 110.8(7)
O6 Cl1 O5 106.4(7)
O6A Cl1A O4A 110.1(7)
O6A Cl1A O7A 108.2(7)
O4A Cl1A O7A 107.6(7)
O6A Cl1A O5A 108.9(7)
O4A Cl1A O5A 111.6(7)
O7A Cl1A O5A 110.4(7)
O11 Cl2 O8 110.6(7)
O11 Cl2 O10 111.7(7)
O8 Cl2 O10 109.4(6)
O11 Cl2 O9 109.4(6)
O8 Cl2 O9 109.6(7)
O10 Cl2 O9 105.9(7)
O9A Cl2A O11A 111.6(14)
O9A Cl2A O8A 111.6(16)
O11A Cl2A O8A 107.3(15)
O9A Cl2A O10A 119.6(15)
O11A Cl2A O10A 104.2(14)
O8A Cl2A O10A 101.4(13)
C35 C34 H37A 109.5
C35 C34 H37B 109.5
H37A C34 H37B 109.5
C35 C34 H37C 109.5
H37A C34 H37C 109.5
H37B C34 H37C 109.5
N8 C35 C34 178.7(10)
C37 C36 H39A 109.5
C37 C36 H39B 109.5
H39A C36 H39B 109.5
C37 C36 H39C 109.5
H39A C36 H39C 109.5
H39B C36 H39C 109.5
N9 C37 C36 177.1(14)

loop_
_geom_bond_atom_site_label_1
_geom_bond_atom_site_label_2
_geom_bond_distance
C1 N1 1.461(7)
C1 C2 1.505(9)
C1 H1A 0.9900
C1 H1B 0.9900
C2 N2 1.348(7)
C2 C3 1.390(8)
C3 C4 1.344(10)
C3 H3 0.9500
C4 C5 1.360(10)
C4 H4 0.9500
C5 C6 1.390(8)
C5 H5 0.9500
C6 N2 1.327(7)
C6 N3 1.415(7)
C7 O1 1.237(6)
C7 N3 1.344(7)
C7 C8 1.537(8)
C8 C10 1.524(8)
C8 C11 1.527(8)
C8 C9 1.546(8)
C9 H10A 0.9800
C9 H10B 0.9800
C9 H10C 0.9800
C10 H11A 0.9800
C10 H11B 0.9800
C10 H11C 0.9800
C11 H12A 0.9800
C11 H12B 0.9800
C11 H12C 0.9800
C12 N1 1.468(7)
C12 C13 1.491(7)
C12 H13A 0.9900
C12 H13B 0.9900
C13 N4 1.350(6)
C13 C14 1.379(7)
C14 C15 1.360(8)
C14 H15 0.9500
C15 C16 1.386(8)
C15 H16 0.9500
C16 C17 1.367(7)
C16 H17 0.9500
C17 N4 1.352(6)
C17 N5 1.406(6)
C18 O2 1.231(5)
C18 N5 1.360(6)
C18 C19 1.522(7)
C19 C21 1.517(7)
C19 C22 1.538(7)
C19 C20 1.539(7)
C20 H22A 0.9800
C20 H22B 0.9800
C20 H22C 0.9800
C21 H23A 0.9800
C21 H23B 0.9800
C21 H23C 0.9800
C22 H24A 0.9800
C22 H24B 0.9800
C22 H24C 0.9800
C23 N1 1.459(8)
C23 C24 1.498(8)
C23 H25A 0.9900
C23 H25B 0.9900
C24 N6 1.349(6)
C24 C25 1.384(8)
C25 C26 1.389(8)
C25 H27 0.9500
C26 C27 1.371(8)
C26 H28 0.9500
C27 C28 1.389(8)
C27 H29 0.9500
C28 N6 1.339(6)
C28 N7 1.413(6)
C29 O3 1.228(6)
C29 N7 1.361(6)
C29 C30 1.514(7)
C30 C33 1.492(9)
C30 C31 1.511(8)
C30 C32 1.517(9)
C31 H34A 0.9800
C31 H34B 0.9800
C31 H34C 0.9800
C32 H35A 0.9800
C32 H35B 0.9800
C32 H35C 0.9800
C33 H36A 0.9800
C33 H36B 0.9800
C33 H36C 0.9800
N1 Zn1 2.221(4)
N2 Zn1 2.244(5)
N4 Zn1 2.182(4)
N6 Zn1 2.205(4)
N5 H5A 0.8800
N7 H7 0.8800
N3 H3A 0.8800
O1 Zn1 2.148(4)
O2 Zn1 2.149(3)
O3 Zn1 2.137(3)
Cl1 O7 1.399(8)
Cl1 O4 1.406(8)
Cl1 O6 1.410(8)
Cl1 O5 1.427(8)
Cl1A O6A 1.393(8)
Cl1A O4A 1.406(8)
Cl1A O7A 1.409(8)
Cl1A O5A 1.418(8)
Cl2 O11 1.386(8)
Cl2 O8 1.394(9)
Cl2 O10 1.406(9)
Cl2 O9 1.430(8)
Cl2A O9A 1.37(2)
Cl2A O11A 1.47(2)
Cl2A O8A 1.49(2)
Cl2A O10A 1.49(2)
N8 C35 1.055(8)
C34 C35 1.342(10)
C34 H37A 0.9800
C34 H37B 0.9800
C34 H37C 0.9800
N9 C37 1.082(12)
C36 C37 1.403(12)
C36 H39A 0.9800
C36 H39B 0.9800
C36 H39C 0.9800

loop_
_geom_torsion_atom_site_label_1
_geom_torsion_atom_site_label_2
_geom_torsion_atom_site_label_3
_geom_torsion_atom_site_label_4
_geom_torsion
N1 C1 C2 N2 12.4(7)
N1 C1 C2 C3 -168.9(5)
N2 C2 C3 C4 1.2(9)
C1 C2 C3 C4 -177.4(6)
C2 C3 C4 C5 -2.6(9)
C3 C4 C5 C6 2.1(9)
C4 C5 C6 N2 -0.3(9)
C4 C5 C6 N3 -177.9(5)
O1 C7 C8 C10 -114.7(6)
N3 C7 C8 C10 64.5(6)
O1 C7 C8 C11 6.0(7)
N3 C7 C8 C11 -174.9(4)
O1 C7 C8 C9 125.3(5)
N3 C7 C8 C9 -55.5(6)
N1 C12 C13 N4 18.3(7)
N1 C12 C13 C14 -162.8(5)
N4 C13 C14 C15 1.3(9)
C12 C13 C14 C15 -177.6(6)
C13 C14 C15 C16 -2.3(10)
C14 C15 C16 C17 0.5(10)
C15 C16 C17 N4 2.5(10)
C15 C16 C17 N5 -174.5(6)
O2 C18 C19 C21 96.9(5)
N5 C18 C19 C21 -80.9(5)
O2 C18 C19 C22 -20.6(6)
N5 C18 C19 C22 161.5(4)
O2 C18 C19 C20 -140.6(5)
N5 C18 C19 C20 41.6(6)
N1 C23 C24 N6 18.0(7)
N1 C23 C24 C25 -164.0(5)
N6 C24 C25 C26 1.3(8)
C23 C24 C25 C26 -176.5(5)
C24 C25 C26 C27 -1.5(8)
C25 C26 C27 C28 -0.2(8)
C26 C27 C28 N6 2.2(8)
C26 C27 C28 N7 -176.0(5)
O3 C29 C30 C33 -28.0(8)
N7 C29 C30 C33 153.5(6)
O3 C29 C30 C31 -149.2(6)
N7 C29 C30 C31 32.3(7)
O3 C29 C30 C32 89.9(7)
N7 C29 C30 C32 -88.6(7)
C24 C23 N1 C1 75.9(5)
C24 C23 N1 C12 -158.3(4)
C24 C23 N1 Zn1 -41.0(5)
C2 C1 N1 C23 -156.8(5)
C2 C1 N1 C12 77.1(6)
C2 C1 N1 Zn1 -39.8(5)
C13 C12 N1 C23 77.6(6)
C13 C12 N1 C1 -156.8(5)
C13 C12 N1 Zn1 -39.8(6)
C5 C6 N2 C2 -1.0(7)
N3 C6 N2 C2 176.5(4)
C5 C6 N2 Zn1 152.8(4)
N3 C6 N2 Zn1 -29.7(6)
C3 C2 N2 C6 0.6(7)
C1 C2 N2 C6 179.3(5)
C3 C2 N2 Zn1 -157.1(4)
C1 C2 N2 Zn1 21.6(6)
C14 C13 N4 C17 1.7(8)
C12 C13 N4 C17 -179.4(5)
C14 C13 N4 Zn1 -164.8(4)
C12 C13 N4 Zn1 14.1(6)
C16 C17 N4 C13 -3.6(8)
N5 C17 N4 C13 173.4(5)
C16 C17 N4 Zn1 160.8(5)
N5 C17 N4 Zn1 -22.2(7)
C27 C28 N6 C24 -2.4(7)
N7 C28 N6 C24 175.9(4)
C27 C28 N6 Zn1 158.4(4)
N7 C28 N6 Zn1 -23.3(6)
C25 C24 N6 C28 0.5(7)
C23 C24 N6 C28 178.5(5)
C25 C24 N6 Zn1 -162.6(4)
C23 C24 N6 Zn1 15.3(6)
O2 C18 N5 C17 15.0(8)
C19 C18 N5 C17 -167.3(5)
N4 C17 N5 C18 -9.0(8)
C16 C17 N5 C18 168.1(6)
O3 C29 N7 C28 12.3(8)
C30 C29 N7 C28 -169.2(5)
N6 C28 N7 C29 -8.0(7)
C27 C28 N7 C29 170.3(5)
O1 C7 N3 C6 3.6(8)
C8 C7 N3 C6 -175.5(5)
N2 C6 N3 C7 6.5(8)
C5 C6 N3 C7 -175.8(5)
N3 C7 O1 Zn1 12.7(7)
C8 C7 O1 Zn1 -168.2(3)
N5 C18 O2 Zn1 12.7(7)
C19 C18 O2 Zn1 -165.0(3)
N7 C29 O3 Zn1 17.8(7)
C30 C29 O3 Zn1 -160.6(4)
C29 O3 Zn1 O1 130.6(5)
C29 O3 Zn1 O2 46.3(4)
C29 O3 Zn1 N4 95.5(6)
C29 O3 Zn1 N6 -32.4(4)
C29 O3 Zn1 N1 -91.0(5)
C29 O3 Zn1 N2 -149.1(5)
C7 O1 Zn1 O3 56.4(4)
C7 O1 Zn1 O2 142.3(5)
C7 O1 Zn1 N4 -136.7(5)
C7 O1 Zn1 N6 98.0(5)
C7 O1 Zn1 N1 -79.0(5)
C7 O1 Zn1 N2 -23.6(4)
C18 O2 Zn1 O3 134.4(4)
C18 O2 Zn1 O1 52.3(4)
C18 O2 Zn1 N4 -28.2(4)
C18 O2 Zn1 N6 -145.7(4)
C18 O2 Zn1 N1 -88.6(4)
C18 O2 Zn1 N2 91.3(5)
C13 N4 Zn1 O3 146.8(4)
C17 N4 Zn1 O3 -18.2(7)
C13 N4 Zn1 O1 111.5(4)
C17 N4 Zn1 O1 -53.5(4)
C13 N4 Zn1 O2 -163.2(4)
C17 N4 Zn1 O2 31.8(4)
C13 N4 Zn1 N6 -91.3(4)
C17 N4 Zn1 N6 103.7(4)
C13 N4 Zn1 N1 -27.9(4)
C17 N4 Zn1 N1 167.2(5)
C13 N4 Zn1 N2 37.4(4)
C17 N4 Zn1 N2 -127.5(4)
C28 N6 Zn1 O3 33.8(4)
C24 N6 Zn1 O3 -164.8(4)
C28 N6 Zn1 O1 -8.1(6)
C24 N6 Zn1 O1 153.2(4)
C28 N6 Zn1 O2 -53.4(4)
C24 N6 Zn1 O2 108.0(4)
C28 N6 Zn1 N4 -126.5(4)
C24 N6 Zn1 N4 34.8(4)
C28 N6 Zn1 N1 169.5(4)
C24 N6 Zn1 N1 -29.1(4)
C28 N6 Zn1 N2 106.3(4)
C24 N6 Zn1 N2 -92.3(4)
C23 N1 Zn1 O3 97.8(3)
C1 N1 Zn1 O3 -21.8(5)
C12 N1 Zn1 O3 -141.6(3)
C23 N1 Zn1 O1 -144.6(3)
C1 N1 Zn1 O1 95.9(4)
C12 N1 Zn1 O1 -24.0(5)
C23 N1 Zn1 O2 -22.1(4)
C1 N1 Zn1 O2 -141.6(4)
C12 N1 Zn1 O2 98.5(4)
C23 N1 Zn1 N4 -84.9(3)
C1 N1 Zn1 N4 155.6(4)
C12 N1 Zn1 N4 35.7(4)
C23 N1 Zn1 N6 36.8(3)
C1 N1 Zn1 N6 -82.8(4)
C12 N1 Zn1 N6 157.4(4)
C23 N1 Zn1 N2 158.0(3)
C1 N1 Zn1 N2 38.4(4)
C12 N1 Zn1 N2 -81.4(4)
C6 N2 Zn1 O3 -52.5(4)
C2 N2 Zn1 O3 102.9(3)
C6 N2 Zn1 O1 31.0(4)
C2 N2 Zn1 O1 -173.6(4)
C6 N2 Zn1 O2 -8.5(6)
C2 N2 Zn1 O2 146.9(4)
C6 N2 Zn1 N4 105.5(4)
C2 N2 Zn1 N4 -99.1(3)
C6 N2 Zn1 N6 -125.3(4)
C2 N2 Zn1 N6 30.2(4)
C6 N2 Zn1 N1 171.4(4)
C2 N2 Zn1 N1 -33.1(3)
